data_7707508
loop_
_publ_author_name
'Dehmel, Maximilian'
'K\"ohler, Angelina'
'G\"orls, Helmar'
'Kretschmer, Robert'

_publ_section_title
;
 Synthesis, characterization, and reactivity of group 13 hydride complexes
 based on amido-amine ligands.
;
_journal_issue 24
_journal_name_full 'Dalton transactions (Cambridge, England : 2003)'
_journal_page_first 8434
_journal_page_last 8445
_journal_paper_doi 10.1039/d1dt01454d
_journal_volume 50
_journal_year 2021
_chemical_formula_moiety 'C38 H72 B2 Li2 N4'
_chemical_formula_sum 'C38 H72 B2 Li2 N4'
_chemical_formula_weight 620.49
_space_group_crystal_system monoclinic
_space_group_IT_number 14
_space_group_name_Hall '-P 2yn'
_space_group_name_H-M_alt 'P 1 21/n 1'
_atom_sites_solution_hydrogens mixed
_audit_creation_method SHELXL-2018/3
_audit_update_record
;
2021-04-21 deposited with the CCDC.	2021-05-20 downloaded from the CCDC.
;
_cell_angle_alpha 90
_cell_angle_beta 93.242(3)
_cell_angle_gamma 90
_cell_formula_units_Z 2
_cell_length_a 8.4274(2)
_cell_length_b 13.0691(4)
_cell_length_c 18.8840(6)
_cell_measurement_reflns_used 11484
_cell_measurement_temperature 123(2)
_cell_measurement_theta_max 73.626
_cell_measurement_theta_min 4.116
_cell_volume 2076.53(10)
_computing_cell_refinement 'CrysAlisPro 1.171.38.43 (Rigaku OD, 2015)'
_computing_data_collection 'CrysAlisPro 1.171.38.43 (Rigaku OD, 2015)'
_computing_data_reduction 'CrysAlisPro 1.171.38.43 (Rigaku OD, 2015)'
_computing_molecular_graphics SHELXTL/PC
_computing_publication_material 'SHELXL-2018/3 (Sheldrick, 2018)'
_computing_structure_refinement 'SHELXL-2018/3 (Sheldrick, 2018)'
_computing_structure_solution 'SHELXT 2014/5 (Sheldrick, 2014)'
_diffrn_ambient_temperature 123(2)
_diffrn_measured_fraction_theta_full 0.989
_diffrn_measured_fraction_theta_max 0.958
_diffrn_measurement_device_type 'Xcalibur, AtlasS2, Gemini ultra'
_diffrn_measurement_method '\w scans'
_diffrn_radiation_type CuK\a
_diffrn_radiation_wavelength 1.54184
_diffrn_reflns_av_R_equivalents 0.0232
_diffrn_reflns_av_unetI/netI 0.0279
_diffrn_reflns_Laue_measured_fraction_full 0.989
_diffrn_reflns_Laue_measured_fraction_max 0.958
_diffrn_reflns_limit_h_max 10
_diffrn_reflns_limit_h_min -9
_diffrn_reflns_limit_k_max 16
_diffrn_reflns_limit_k_min -14
_diffrn_reflns_limit_l_max 23
_diffrn_reflns_limit_l_min -23
_diffrn_reflns_number 11484
_diffrn_reflns_point_group_measured_fraction_full 0.989
_diffrn_reflns_point_group_measured_fraction_max 0.958
_diffrn_reflns_theta_full 67.684
_diffrn_reflns_theta_max 73.626
_diffrn_reflns_theta_min 4.116
_diffrn_source 'micro-focus sealed X-ray tube'
_exptl_absorpt_coefficient_mu 0.409
_exptl_absorpt_correction_T_max 0.986
_exptl_absorpt_correction_T_min 0.944
_exptl_absorpt_correction_type gaussian
_exptl_absorpt_process_details
; 
CrysAlisPro 1.171.38.43 (Rigaku Oxford Diffraction, 2015) 
Numerical absorption correction based on gaussian integration over 
   a multifaceted crystal model 
Empirical absorption correction using spherical harmonics, 
 implemented in SCALE3 ABSPACK scaling algorithm. 
;
_exptl_crystal_colour colourless
_exptl_crystal_density_diffrn 0.992
_exptl_crystal_density_method 'not measured'
_exptl_crystal_description prism
_exptl_crystal_F_000 688
_exptl_crystal_size_max 0.266
_exptl_crystal_size_mid 0.045
_exptl_crystal_size_min 0.040
_refine_diff_density_max 0.146
_refine_diff_density_min -0.148
_refine_diff_density_rms 0.031
_refine_ls_extinction_method none
_refine_ls_goodness_of_fit_ref 1.033
_refine_ls_hydrogen_treatment mixed
_refine_ls_matrix_type full
_refine_ls_number_parameters 349
_refine_ls_number_reflns 4024
_refine_ls_number_restraints 0
_refine_ls_restrained_S_all 1.033
_refine_ls_R_factor_all 0.0599
_refine_ls_R_factor_gt 0.0446
_refine_ls_shift/su_max 0.084
_refine_ls_shift/su_mean 0.005
_refine_ls_structure_factor_coef Fsqd
_refine_ls_weighting_details 'w=1/[\s^2^(Fo^2^)+(0.0504P)^2^+0.3258P] where P=(Fo^2^+2Fc^2^)/3'
_refine_ls_weighting_scheme calc
_refine_ls_wR_factor_gt 0.1053
_refine_ls_wR_factor_ref 0.1159
_reflns_Friedel_coverage 0.000
_reflns_number_gt 3130
_reflns_number_total 4024
_reflns_threshold_expression 'I > 2\s(I)'
_cod_data_source_file d1dt01454d2.cif
_cod_data_source_block FO7178_6a
_cod_depositor_comments 'Adding full bibliography for 7707498--7707509.cif.'
_cod_original_sg_symbol_H-M 'P 21/n'
_cod_database_code 7707508
_shelx_shelxl_version_number 2018/3
_shelx_space_group_comment
; 
The symmetry employed for this shelxl refinement is uniquely defined 
by the following loop, which should always be used as a source of 
symmetry information in preference to the above space-group names. 
They are only intended as comments. 
;
_shelx_estimated_absorpt_t_min 0.899
_shelx_estimated_absorpt_t_max 0.984

loop_
_space_group_symop_operation_xyz
'x, y, z'
'-x+1/2, y+1/2, -z+1/2'
'-x, -y, -z'
'x-1/2, -y-1/2, z-1/2'

loop_
_atom_site_label
_atom_site_type_symbol
_atom_site_fract_x
_atom_site_fract_y
_atom_site_fract_z
_atom_site_U_iso_or_equiv
_atom_site_adp_type
_atom_site_occupancy
_atom_site_site_symmetry_order
_atom_site_calc_flag
_atom_site_refinement_flags_posn
_atom_site_refinement_flags_adp
_atom_site_refinement_flags_occupancy
_atom_site_disorder_assembly
_atom_site_disorder_group
B1 B 0.32234(18) 0.43878(13) 0.44972(9) 0.0366(4) Uani 1 1 d . . . . .
H1B1 H 0.4311(16) 0.4040(10) 0.4825(7) 0.038(4) Uiso 1 1 d . . . . .
H2B1 H 0.3634(17) 0.4721(11) 0.3967(8) 0.050(4) Uiso 1 1 d . . . . .
H3B1 H 0.268(2) 0.5004(13) 0.4828(9) 0.065(5) Uiso 1 1 d . . . . .
H4B1 H 0.235(2) 0.3753(14) 0.4373(9) 0.072(5) Uiso 1 1 d . . . . .
Li1 Li 0.5849(2) 0.50057(17) 0.43115(12) 0.0343(5) Uani 1 1 d . . . . .
N1 N 0.68836(12) 0.63338(8) 0.38338(6) 0.0288(2) Uani 1 1 d . . . . .
H1N1 H 0.7465(18) 0.6403(11) 0.4246(8) 0.044(4) Uiso 1 1 d . . . . .
N2 N 0.75125(12) 0.41465(8) 0.37589(6) 0.0322(3) Uani 1 1 d . . . . .
C1 C 0.79894(16) 0.59151(11) 0.33278(8) 0.0367(3) Uani 1 1 d . . . . .
H1A H 0.7373(17) 0.5809(11) 0.2856(8) 0.045(4) Uiso 1 1 d . . . . .
H1B H 0.8856(17) 0.6404(11) 0.3237(7) 0.041(4) Uiso 1 1 d . . . . .
C2 C 0.87128(15) 0.49283(10) 0.36119(8) 0.0364(3) Uani 1 1 d . . . . .
H2A H 0.9474(18) 0.4655(11) 0.3274(8) 0.047(4) Uiso 1 1 d . . . . .
H2B H 0.9332(18) 0.5068(11) 0.4085(8) 0.049(4) Uiso 1 1 d . . . . .
C3 C 0.62364(14) 0.73219(9) 0.36374(7) 0.0303(3) Uani 1 1 d . . . . .
C4 C 0.69684(17) 0.82211(10) 0.39035(7) 0.0394(3) Uani 1 1 d . . . . .
C5 C 0.6255(2) 0.91538(12) 0.37266(9) 0.0518(4) Uani 1 1 d . . . . .
H5 H 0.676(2) 0.9774(14) 0.3927(9) 0.065(5) Uiso 1 1 d . . . . .
C6 C 0.4900(2) 0.92102(12) 0.32882(9) 0.0546(4) Uani 1 1 d . . . . .
H6 H 0.442(2) 0.9890(13) 0.3170(9) 0.062(5) Uiso 1 1 d . . . . .
C7 C 0.42231(18) 0.83269(12) 0.30134(8) 0.0455(4) Uani 1 1 d . . . . .
H7 H 0.3270(19) 0.8362(12) 0.2692(8) 0.051(4) Uiso 1 1 d . . . . .
C8 C 0.48635(15) 0.73685(10) 0.31848(7) 0.0340(3) Uani 1 1 d . . . . .
C9 C 0.8500(2) 0.82300(12) 0.43707(8) 0.0484(4) Uani 1 1 d . . . . .
H9 H 0.8927(19) 0.7541(13) 0.4421(8) 0.052(4) Uiso 1 1 d . . . . .
C10 C 0.9788(3) 0.88590(19) 0.40290(13) 0.0723(6) Uani 1 1 d . . . . .
H10A H 1.081(2) 0.8799(14) 0.4305(10) 0.075(6) Uiso 1 1 d . . . . .
H10B H 0.941(3) 0.9598(19) 0.4014(12) 0.102(8) Uiso 1 1 d . . . . .
H10C H 0.994(3) 0.8596(17) 0.3509(14) 0.103(8) Uiso 1 1 d . . . . .
C11 C 0.8215(3) 0.86098(19) 0.51137(11) 0.0719(6) Uani 1 1 d . . . . .
H11A H 0.922(3) 0.8589(15) 0.5412(11) 0.084(6) Uiso 1 1 d . . . . .
H11B H 0.765(3) 0.9316(18) 0.5083(11) 0.096(7) Uiso 1 1 d . . . . .
H11C H 0.737(3) 0.8161(18) 0.5340(12) 0.099(7) Uiso 1 1 d . . . . .
C12 C 0.40246(15) 0.64203(11) 0.28950(7) 0.0378(3) Uani 1 1 d . . . . .
H12 H 0.4589(15) 0.5824(10) 0.3095(7) 0.032(3) Uiso 1 1 d . . . . .
C13 C 0.4021(2) 0.63673(16) 0.20863(9) 0.0551(4) Uani 1 1 d . . . . .
H13A H 0.346(2) 0.5733(14) 0.1912(9) 0.065(5) Uiso 1 1 d . . . . .
H13B H 0.515(2) 0.6356(12) 0.1935(9) 0.062(5) Uiso 1 1 d . . . . .
H13C H 0.341(2) 0.6977(15) 0.1868(10) 0.074(6) Uiso 1 1 d . . . . .
C14 C 0.23292(18) 0.63649(16) 0.31404(11) 0.0548(5) Uani 1 1 d . . . . .
H14A H 0.232(2) 0.6412(13) 0.3690(10) 0.064(5) Uiso 1 1 d . . . . .
H14B H 0.169(2) 0.6925(15) 0.2938(10) 0.078(6) Uiso 1 1 d . . . . .
H14C H 0.180(2) 0.5716(15) 0.2980(10) 0.075(6) Uiso 1 1 d . . . . .
C15 C 0.68219(18) 0.37124(12) 0.30872(8) 0.0465(4) Uani 1 1 d . . . . .
H15A H 0.768012 0.338600 0.283030 0.056 Uiso 0.68(3) 1 calc R U P A 1
H15B H 0.637738 0.427638 0.278743 0.056 Uiso 0.68(3) 1 calc R U P A 1
H15C H 0.766929 0.346512 0.278765 0.056 Uiso 0.32(3) 1 calc R U P A 2
H15D H 0.617913 0.423167 0.281866 0.056 Uiso 0.32(3) 1 calc R U P A 2
C16 C 0.5519(13) 0.2926(7) 0.3190(6) 0.0492(15) Uani 0.68(3) 1 d . . P A 1
H16A H 0.508630 0.266948 0.272461 0.059 Uiso 0.68(3) 1 calc R U P A 1
H16B H 0.464138 0.323654 0.344236 0.059 Uiso 0.68(3) 1 calc R U P A 1
C17 C 0.6258(13) 0.2071(9) 0.3616(6) 0.0553(19) Uani 0.68(3) 1 d . . P A 1
H17A H 0.705477 0.171682 0.333818 0.066 Uiso 0.68(3) 1 calc R U P A 1
H17B H 0.543241 0.156790 0.373115 0.066 Uiso 0.68(3) 1 calc R U P A 1
C18 C 0.7062(14) 0.2494(7) 0.4303(6) 0.0488(16) Uani 0.68(3) 1 d . . P A 1
H18A H 0.624366 0.278066 0.460254 0.059 Uiso 0.68(3) 1 calc R U P A 1
H18B H 0.760865 0.193181 0.456898 0.059 Uiso 0.68(3) 1 calc R U P A 1
C19 C 0.8219(13) 0.3296(7) 0.4153(5) 0.0415(19) Uani 0.68(3) 1 d . . P A 1
H19A H 0.871288 0.355205 0.460696 0.050 Uiso 0.68(3) 1 calc R U P A 1
H19B H 0.907049 0.299450 0.387883 0.050 Uiso 0.68(3) 1 calc R U P A 1
C16A C 0.579(3) 0.2839(18) 0.3306(15) 0.071(7) Uani 0.32(3) 1 d . . P A 2
H16C H 0.482749 0.314333 0.349314 0.085 Uiso 0.32(3) 1 calc R U P A 2
H16D H 0.544835 0.246596 0.286744 0.085 Uiso 0.32(3) 1 calc R U P A 2
C17A C 0.642(3) 0.2020(17) 0.3855(17) 0.068(6) Uani 0.32(3) 1 d . . P A 2
H17C H 0.717289 0.155922 0.362981 0.081 Uiso 0.32(3) 1 calc R U P A 2
H17D H 0.551459 0.160162 0.400340 0.081 Uiso 0.32(3) 1 calc R U P A 2
C18A C 0.723(3) 0.2512(19) 0.4499(18) 0.075(6) Uani 0.32(3) 1 d . . P A 2
H18C H 0.643279 0.282569 0.479515 0.090 Uiso 0.32(3) 1 calc R U P A 2
H18D H 0.782166 0.198708 0.478604 0.090 Uiso 0.32(3) 1 calc R U P A 2
C19A C 0.845(3) 0.3380(13) 0.4249(12) 0.041(3) Uani 0.32(3) 1 d . . P A 2
H19C H 0.893914 0.374206 0.466775 0.049 Uiso 0.32(3) 1 calc R U P A 2
H19D H 0.931429 0.306012 0.398991 0.049 Uiso 0.32(3) 1 calc R U P A 2

loop_
_atom_site_aniso_label
_atom_site_aniso_U_11
_atom_site_aniso_U_22
_atom_site_aniso_U_33
_atom_site_aniso_U_23
_atom_site_aniso_U_13
_atom_site_aniso_U_12
B1 0.0321(8) 0.0416(9) 0.0363(8) 0.0000(7) 0.0030(6) -0.0060(7)
Li1 0.0304(10) 0.0357(12) 0.0372(12) 0.0004(10) 0.0048(9) -0.0020(9)
N1 0.0279(5) 0.0265(6) 0.0319(6) 0.0013(5) 0.0006(4) -0.0009(4)
N2 0.0291(5) 0.0258(6) 0.0418(6) -0.0017(5) 0.0023(4) -0.0011(4)
C1 0.0314(7) 0.0340(7) 0.0458(9) 0.0048(6) 0.0129(6) -0.0009(6)
C2 0.0255(6) 0.0335(7) 0.0508(9) -0.0016(6) 0.0076(6) 0.0002(6)
C3 0.0329(6) 0.0260(6) 0.0320(7) 0.0031(5) 0.0028(5) 0.0007(5)
C4 0.0508(8) 0.0295(7) 0.0371(7) -0.0001(6) -0.0045(6) -0.0020(6)
C5 0.0748(11) 0.0273(8) 0.0520(10) -0.0025(7) -0.0084(8) 0.0037(8)
C6 0.0688(11) 0.0351(9) 0.0592(11) 0.0053(8) -0.0031(8) 0.0163(8)
C7 0.0401(8) 0.0466(9) 0.0490(9) 0.0086(7) -0.0044(7) 0.0108(7)
C8 0.0305(6) 0.0355(7) 0.0361(7) 0.0043(6) 0.0034(5) 0.0004(6)
C9 0.0619(10) 0.0316(8) 0.0495(9) 0.0017(7) -0.0160(7) -0.0106(7)
C10 0.0664(12) 0.0722(15) 0.0755(15) 0.0127(12) -0.0213(11) -0.0252(11)
C11 0.0933(16) 0.0708(14) 0.0490(11) -0.0049(10) -0.0199(11) -0.0057(13)
C12 0.0287(6) 0.0438(8) 0.0406(8) 0.0073(6) -0.0016(5) -0.0053(6)
C13 0.0560(10) 0.0649(12) 0.0435(9) -0.0003(8) -0.0039(8) -0.0209(9)
C14 0.0294(7) 0.0687(12) 0.0661(12) 0.0197(10) -0.0001(7) -0.0033(8)
C15 0.0425(8) 0.0489(9) 0.0486(9) -0.0194(7) 0.0062(6) -0.0035(7)
C16 0.037(3) 0.043(2) 0.068(2) -0.0231(19) -0.003(2) -0.011(2)
C17 0.050(2) 0.037(3) 0.079(5) -0.014(3) 0.011(3) -0.0096(19)
C18 0.059(3) 0.024(2) 0.064(4) 0.006(2) 0.010(3) 0.0082(17)
C19 0.034(3) 0.035(2) 0.055(2) -0.0098(19) -0.002(2) 0.0059(18)
C16A 0.037(7) 0.082(10) 0.093(12) -0.060(9) 0.002(7) 0.008(5)
C17A 0.077(11) 0.024(4) 0.107(16) -0.006(8) 0.048(10) 0.004(5)
C18A 0.060(7) 0.064(8) 0.103(16) 0.048(9) 0.022(9) 0.015(6)
C19A 0.031(5) 0.021(4) 0.071(8) 0.023(5) 0.001(5) 0.004(3)

loop_
_atom_type_symbol
_atom_type_description
_atom_type_scat_dispersion_real
_atom_type_scat_dispersion_imag
_atom_type_scat_source
C C 0.0181 0.0091 'International Tables Vol C Tables 4.2.6.8 and 6.1.1.4'
H H 0.0000 0.0000 'International Tables Vol C Tables 4.2.6.8 and 6.1.1.4'
B B 0.0090 0.0039 'International Tables Vol C Tables 4.2.6.8 and 6.1.1.4'
Li Li 0.0008 0.0003 'International Tables Vol C Tables 4.2.6.8 and 6.1.1.4'
N N 0.0311 0.0180 'International Tables Vol C Tables 4.2.6.8 and 6.1.1.4'

loop_
_geom_angle_atom_site_label_1
_geom_angle_atom_site_label_2
_geom_angle_atom_site_label_3
_geom_angle
_geom_angle_site_symmetry_1
_geom_angle_site_symmetry_3
_geom_angle_publ_flag
Li1 B1 Li1 77.18(9) . 3_666 ?
Li1 B1 H1B1 60.4(6) . . ?
Li1 B1 H1B1 56.2(7) 3_666 . ?
Li1 B1 H2B1 55.0(7) . . ?
Li1 B1 H2B1 124.8(7) 3_666 . ?
H1B1 B1 H2B1 109.8(10) . . ?
Li1 B1 H3B1 104.2(8) . . ?
Li1 B1 H3B1 52.1(8) 3_666 . ?
H1B1 B1 H3B1 108.3(10) . . ?
H2B1 B1 H3B1 111.0(11) . . ?
Li1 B1 H4B1 144.5(9) . . ?
Li1 B1 H4B1 126.6(9) 3_666 . ?
H1B1 B1 H4B1 107.8(11) . . ?
H2B1 B1 H4B1 108.6(11) . . ?
H3B1 B1 H4B1 111.3(12) . . ?
N2 Li1 N1 85.76(8) . . ?
N2 Li1 B1 122.37(11) . . ?
N1 Li1 B1 136.72(11) . . ?
N2 Li1 B1 115.77(10) . 3_666 ?
N1 Li1 B1 90.46(9) . 3_666 ?
B1 Li1 B1 102.82(9) . 3_666 ?
N2 Li1 Li1 140.93(14) . 3_666 ?
N1 Li1 Li1 125.56(13) . 3_666 ?
B1 Li1 Li1 52.45(7) . 3_666 ?
B1 Li1 Li1 50.37(7) 3_666 3_666 ?
N2 Li1 H1B1 110.7(4) . . ?
N1 Li1 H1B1 162.7(4) . . ?
B1 Li1 H1B1 29.1(4) . . ?
B1 Li1 H1B1 86.8(4) 3_666 . ?
Li1 Li1 H1B1 42.7(4) 3_666 . ?
N2 Li1 H2B1 112.1(4) . . ?
N1 Li1 H2B1 114.2(5) . . ?
B1 Li1 H2B1 28.8(4) . . ?
B1 Li1 H2B1 127.2(4) 3_666 . ?
Li1 Li1 H2B1 78.4(4) 3_666 . ?
H1B1 Li1 H2B1 55.9(6) . . ?
N2 Li1 H1N1 89.1(4) . . ?
N1 Li1 H1N1 23.1(4) . . ?
B1 Li1 H1N1 146.5(4) . . ?
B1 Li1 H1N1 68.5(4) 3_666 . ?
Li1 Li1 H1N1 111.2(4) 3_666 . ?
H1B1 Li1 H1N1 153.7(5) . . ?
H2B1 Li1 H1N1 133.4(6) . . ?
C3 N1 C1 114.12(10) . . ?
C3 N1 Li1 132.10(9) . . ?
C1 N1 Li1 104.87(9) . . ?
C3 N1 H1N1 108.2(9) . . ?
C1 N1 H1N1 105.3(10) . . ?
Li1 N1 H1N1 86.1(10) . . ?
C2 N2 C19 111.2(4) . . ?
C2 N2 C15 110.19(11) . . ?
C19 N2 C15 106.1(4) . . ?
C2 N2 C19A 103.1(9) . . ?
C15 N2 C19A 115.3(9) . . ?
C2 N2 Li1 101.87(10) . . ?
C19 N2 Li1 114.8(4) . . ?
C15 N2 Li1 112.76(10) . . ?
C19A N2 Li1 112.3(8) . . ?
N1 C1 C2 110.06(11) . . ?
N1 C1 H1A 107.9(8) . . ?
C2 C1 H1A 111.8(8) . . ?
N1 C1 H1B 111.7(8) . . ?
C2 C1 H1B 108.9(8) . . ?
H1A C1 H1B 106.4(12) . . ?
N2 C2 C1 112.99(10) . . ?
N2 C2 H2A 110.2(8) . . ?
C1 C2 H2A 109.9(8) . . ?
N2 C2 H2B 106.3(8) . . ?
C1 C2 H2B 109.4(8) . . ?
H2A C2 H2B 107.9(12) . . ?
C8 C3 C4 120.80(12) . . ?
C8 C3 N1 118.90(11) . . ?
C4 C3 N1 120.29(11) . . ?
C5 C4 C3 118.13(13) . . ?
C5 C4 C9 118.24(13) . . ?
C3 C4 C9 123.63(12) . . ?
C6 C5 C4 121.64(15) . . ?
C6 C5 H5 121.1(10) . . ?
C4 C5 H5 117.3(10) . . ?
C5 C6 C7 119.67(15) . . ?
C5 C6 H6 119.8(10) . . ?
C7 C6 H6 120.5(10) . . ?
C6 C7 C8 121.26(14) . . ?
C6 C7 H7 120.2(9) . . ?
C8 C7 H7 118.6(9) . . ?
C7 C8 C3 118.45(12) . . ?
C7 C8 C12 118.99(12) . . ?
C3 C8 C12 122.54(12) . . ?
C11 C9 C4 111.38(16) . . ?
C11 C9 C10 111.47(16) . . ?
C4 C9 C10 110.95(14) . . ?
C11 C9 H9 106.8(9) . . ?
C4 C9 H9 110.3(9) . . ?
C10 C9 H9 105.7(10) . . ?
C9 C10 H10A 110.8(11) . . ?
C9 C10 H10B 107.2(13) . . ?
H10A C10 H10B 110.5(17) . . ?
C9 C10 H10C 110.2(12) . . ?
H10A C10 H10C 108.3(17) . . ?
H10B C10 H10C 109.8(18) . . ?
C9 C11 H11A 109.9(12) . . ?
C9 C11 H11B 109.6(12) . . ?
H11A C11 H11B 115.6(17) . . ?
C9 C11 H11C 110.2(12) . . ?
H11A C11 H11C 109.8(17) . . ?
H11B C11 H11C 101.4(18) . . ?
C8 C12 C13 111.89(12) . . ?
C8 C12 C14 110.78(13) . . ?
C13 C12 C14 110.58(13) . . ?
C8 C12 H12 107.9(8) . . ?
C13 C12 H12 108.8(8) . . ?
C14 C12 H12 106.7(8) . . ?
C12 C13 H13A 109.9(10) . . ?
C12 C13 H13B 109.5(10) . . ?
H13A C13 H13B 109.3(14) . . ?
C12 C13 H13C 109.9(11) . . ?
H13A C13 H13C 107.1(15) . . ?
H13B C13 H13C 111.1(14) . . ?
C12 C14 H14A 110.9(10) . . ?
C12 C14 H14B 110.7(11) . . ?
H14A C14 H14B 108.2(15) . . ?
C12 C14 H14C 111.1(11) . . ?
H14A C14 H14C 109.0(15) . . ?
H14B C14 H14C 106.7(16) . . ?
N2 C15 C16 113.7(4) . . ?
N2 C15 C16A 105.1(11) . . ?
N2 C15 H15A 108.8 . . ?
C16 C15 H15A 108.8 . . ?
N2 C15 H15B 108.8 . . ?
C16 C15 H15B 108.8 . . ?
H15A C15 H15B 107.7 . . ?
N2 C15 H15C 110.7 . . ?
C16A C15 H15C 110.7 . . ?
N2 C15 H15D 110.7 . . ?
C16A C15 H15D 110.7 . . ?
H15C C15 H15D 108.8 . . ?
C15 C16 C17 107.0(8) . . ?
C15 C16 H16A 110.3 . . ?
C17 C16 H16A 110.3 . . ?
C15 C16 H16B 110.3 . . ?
C17 C16 H16B 110.4 . . ?
H16A C16 H16B 108.6 . . ?
C16 C17 C18 109.7(8) . . ?
C16 C17 H17A 109.8 . . ?
C18 C17 H17A 109.7 . . ?
C16 C17 H17B 109.7 . . ?
C18 C17 H17B 109.7 . . ?
H17A C17 H17B 108.2 . . ?
C19 C18 C17 111.2(8) . . ?
C19 C18 H18A 109.4 . . ?
C17 C18 H18A 109.4 . . ?
C19 C18 H18B 109.4 . . ?
C17 C18 H18B 109.4 . . ?
H18A C18 H18B 108.0 . . ?
N2 C19 C18 112.8(8) . . ?
N2 C19 H19A 109.0 . . ?
C18 C19 H19A 109.0 . . ?
N2 C19 H19B 109.0 . . ?
C18 C19 H19B 109.0 . . ?
H19A C19 H19B 107.8 . . ?
C17A C16A C15 121.7(18) . . ?
C17A C16A H16C 106.9 . . ?
C15 C16A H16C 106.9 . . ?
C17A C16A H16D 106.9 . . ?
C15 C16A H16D 107.0 . . ?
H16C C16A H16D 106.7 . . ?
C16A C17A C18A 111.4(17) . . ?
C16A C17A H17C 109.3 . . ?
C18A C17A H17C 109.3 . . ?
C16A C17A H17D 109.4 . . ?
C18A C17A H17D 109.3 . . ?
H17C C17A H17D 108.0 . . ?
C19A C18A C17A 109.4(19) . . ?
C19A C18A H18C 109.8 . . ?
C17A C18A H18C 109.8 . . ?
C19A C18A H18D 109.8 . . ?
C17A C18A H18D 109.8 . . ?
H18C C18A H18D 108.2 . . ?
N2 C19A C18A 108.3(17) . . ?
N2 C19A H19C 110.0 . . ?
C18A C19A H19C 110.1 . . ?
N2 C19A H19D 110.0 . . ?
C18A C19A H19D 110.0 . . ?
H19C C19A H19D 108.4 . . ?

loop_
_geom_bond_atom_site_label_1
_geom_bond_atom_site_label_2
_geom_bond_distance
_geom_bond_site_symmetry_2
_geom_bond_publ_flag
B1 Li1 2.400(3) . ?
B1 Li1 2.470(3) 3_666 ?
B1 H1B1 1.168(14) . ?
B1 H2B1 1.163(15) . ?
B1 H3B1 1.131(17) . ?
B1 H4B1 1.123(18) . ?
Li1 N2 2.117(2) . ?
Li1 N1 2.162(2) . ?
Li1 Li1 3.038(4) 3_666 ?
Li1 H1B1 2.086(13) . ?
Li1 H2B1 1.977(15) . ?
Li1 H1N1 2.285(15) . ?
N1 C3 1.4421(15) . ?
N1 C1 1.4769(16) . ?
N1 H1N1 0.900(16) . ?
N2 C2 1.4751(16) . ?
N2 C19 1.447(9) . ?
N2 C15 1.4785(17) . ?
N2 C19A 1.551(19) . ?
C1 C2 1.5119(19) . ?
C1 H1A 1.015(15) . ?
C1 H1B 0.992(15) . ?
C2 H2A 0.996(15) . ?
C2 H2B 1.025(16) . ?
C3 C8 1.4004(17) . ?
C3 C4 1.4068(18) . ?
C4 C5 1.391(2) . ?
C4 C9 1.522(2) . ?
C5 C6 1.374(2) . ?
C5 H5 0.982(18) . ?
C6 C7 1.376(2) . ?
C6 H6 0.997(17) . ?
C7 C8 1.3946(19) . ?
C7 H7 0.979(16) . ?
C8 C12 1.5137(19) . ?
C9 C11 1.520(3) . ?
C9 C10 1.533(3) . ?
C9 H9 0.972(17) . ?
C10 H10A 0.99(2) . ?
C10 H10B 1.02(2) . ?
C10 H10C 1.06(2) . ?
C11 H11A 0.99(2) . ?
C11 H11B 1.04(2) . ?
C11 H11C 1.04(2) . ?
C12 C13 1.529(2) . ?
C12 C14 1.5285(19) . ?
C12 H12 0.978(14) . ?
C13 H13A 1.001(18) . ?
C13 H13B 1.011(18) . ?
C13 H13C 1.02(2) . ?
C14 H14A 1.039(18) . ?
C14 H14B 0.98(2) . ?
C14 H14C 1.00(2) . ?
C15 C16 1.525(8) . ?
C15 C16A 1.50(2) . ?
C15 H15A 0.9900 . ?
C15 H15B 0.9900 . ?
C15 H15C 0.9900 . ?
C15 H15D 0.9900 . ?
C16 C17 1.493(14) . ?
C16 H16A 0.9900 . ?
C16 H16B 0.9900 . ?
C17 C18 1.531(12) . ?
C17 H17A 0.9900 . ?
C17 H17B 0.9900 . ?
C18 C19 1.469(16) . ?
C18 H18A 0.9900 . ?
C18 H18B 0.9900 . ?
C19 H19A 0.9900 . ?
C19 H19B 0.9900 . ?
C16A C17A 1.56(3) . ?
C16A H16C 0.9900 . ?
C16A H16D 0.9900 . ?
C17A C18A 1.51(3) . ?
C17A H17C 0.9900 . ?
C17A H17D 0.9900 . ?
C18A C19A 1.62(4) . ?
C18A H18C 0.9900 . ?
C18A H18D 0.9900 . ?
C19A H19C 0.9900 . ?
C19A H19D 0.9900 . ?
